data_4325469
loop_
_publ_author_name
'Yi Liu'
'Meiyi Li'
'Qiang Zhao'
'Huazhou Wu'
'Kewei Huang'
'Fuyou Li'

_publ_section_title
;
 Phosphorescent Iridium(III) Complex with an N^O Ligand as a
 Hg2+-Selective Chemodosimeter and Logic Gate
;
_journal_name_full 'Inorganic Chemistry'
_journal_page_first 5969
_journal_page_last 5977
_journal_paper_doi 10.1021/ic102481x
_journal_volume 50
_journal_year 2011
_chemical_formula_moiety 'C35 H24 Ir N3 O S'
_chemical_formula_sum 'C35 H24 Ir N3 O S'
_chemical_formula_weight 726.83
_chemical_name_systematic
; 
 ? 
;
_space_group_IT_number 2
_symmetry_cell_setting triclinic
_symmetry_space_group_name_Hall '-P 1'
_symmetry_space_group_name_H-M 'P -1'
_atom_sites_solution_hydrogens geom
_atom_sites_solution_primary direct
_atom_sites_solution_secondary difmap
_audit_creation_method SHELXL-97
_cell_angle_alpha 75.631(8)
_cell_angle_beta 68.776(7)
_cell_angle_gamma 71.478(8)
_cell_formula_units_Z 2
_cell_length_a 10.8920(12)
_cell_length_b 11.6541(14)
_cell_length_c 12.0711(16)
_cell_measurement_reflns_used 4539
_cell_measurement_temperature 113(2)
_cell_measurement_theta_max 27.9
_cell_measurement_theta_min 1.8
_cell_volume 1338.9(3)
_computing_cell_refinement CrystalClear
_computing_data_collection CrystalClear
_computing_data_reduction CrystalClear
_computing_publication_material 'CrystalStructure 3.7.0'
_computing_structure_refinement 'SHELXL-97 (Sheldrick, 1997)'
_computing_structure_solution 'SHELXS-97 (Sheldrick, 1990)'
_diffrn_ambient_temperature 113(2)
_diffrn_detector_area_resol_mean 7.31
_diffrn_measured_fraction_theta_full 0.984
_diffrn_measured_fraction_theta_max 0.984
_diffrn_measurement_device_type 'Rigaku Saturn CCD area detector'
_diffrn_measurement_method \w
_diffrn_radiation_monochromator confocal
_diffrn_radiation_source 'rotating anode'
_diffrn_radiation_type MoK\a
_diffrn_radiation_wavelength 0.71070
_diffrn_reflns_av_R_equivalents 0.0361
_diffrn_reflns_av_sigmaI/netI 0.0609
_diffrn_reflns_limit_h_max 14
_diffrn_reflns_limit_h_min -14
_diffrn_reflns_limit_k_max 15
_diffrn_reflns_limit_k_min -14
_diffrn_reflns_limit_l_max 15
_diffrn_reflns_limit_l_min -15
_diffrn_reflns_number 11655
_diffrn_reflns_theta_full 27.89
_diffrn_reflns_theta_max 27.89
_diffrn_reflns_theta_min 1.86
_diffrn_standards_decay_% 0
_diffrn_standards_interval_count 0
_diffrn_standards_interval_time 0
_diffrn_standards_number 0
_exptl_absorpt_coefficient_mu 5.100
_exptl_absorpt_correction_T_max 0.5354
_exptl_absorpt_correction_T_min 0.4000
_exptl_absorpt_correction_type multi-scan
_exptl_absorpt_process_details crystalclear
_exptl_crystal_colour colorless
_exptl_crystal_density_diffrn 1.803
_exptl_crystal_description prism
_exptl_crystal_F_000 712
_exptl_crystal_size_max 0.22
_exptl_crystal_size_mid 0.18
_exptl_crystal_size_min 0.14
_refine_diff_density_max 2.564
_refine_diff_density_min -3.680
_refine_diff_density_rms 0.167
_refine_ls_extinction_method none
_refine_ls_goodness_of_fit_ref 1.018
_refine_ls_hydrogen_treatment constr
_refine_ls_matrix_type full
_refine_ls_number_parameters 370
_refine_ls_number_reflns 6297
_refine_ls_number_restraints 0
_refine_ls_restrained_S_all 1.018
_refine_ls_R_factor_all 0.0328
_refine_ls_R_factor_gt 0.0304
_refine_ls_shift/su_max 0.002
_refine_ls_shift/su_mean 0.000
_refine_ls_structure_factor_coef Fsqd
_refine_ls_weighting_details 'calc w=1/[\s^2^(Fo^2^)+(0.0321P)^2^+0.0000P] where P=(Fo^2^+2Fc^2^)/3'
_refine_ls_weighting_scheme calc
_refine_ls_wR_factor_gt 0.0697
_refine_ls_wR_factor_ref 0.0702
_reflns_number_gt 5554
_reflns_number_total 6297
_reflns_threshold_expression >2sigma(I)
_cod_data_source_file ic102481x_si_002.cif
_cod_data_source_block shelxl
_cod_database_code 4325469

loop_
_symmetry_equiv_pos_as_xyz
'x, y, z'
'-x, -y, -z'

loop_
_atom_site_label
_atom_site_type_symbol
_atom_site_fract_x
_atom_site_fract_y
_atom_site_fract_z
_atom_site_U_iso_or_equiv
_atom_site_adp_type
_atom_site_occupancy
_atom_site_symmetry_multiplicity
_atom_site_calc_flag
_atom_site_refinement_flags
Ir1 Ir 0.756517(11) 0.779307(11) 0.744629(11) 0.00997(5) Uani 1 1 d .
S1 S 1.14925(9) 0.51872(8) 0.83282(9) 0.01664(19) Uani 1 1 d .
O1 O 0.8251(2) 0.8895(2) 0.8166(2) 0.0149(5) Uani 1 1 d .
N1 n 0.9115(3) 0.6310(3) 0.8084(3) 0.0117(6) Uani 1 1 d .
N2 n 0.9014(3) 0.7763(3) 0.5787(3) 0.0121(6) Uani 1 1 d .
N3 n 0.6048(3) 0.7875(3) 0.9058(3) 0.0129(6) Uani 1 1 d .
C1 C 0.9529(4) 0.8784(3) 0.8017(3) 0.0129(7) Uani 1 1 d .
C2 C 1.0578(3) 0.7690(3) 0.7822(3) 0.0123(7) Uani 1 1 d .
C3 C 1.1938(4) 0.7726(3) 0.7560(4) 0.0200(8) Uani 1 1 d .
H3 H 1.2639 0.6996 0.7413 0.024 Uiso 1 1 calc R
C4 C 1.2287(4) 0.8767(4) 0.7510(4) 0.0228(9) Uani 1 1 d .
H4 H 1.3215 0.8771 0.7295 0.027 Uiso 1 1 calc R
C5 C 1.1250(4) 0.9828(4) 0.7780(4) 0.0231(9) Uani 1 1 d .
H5 H 1.1474 1.0553 0.7780 0.028 Uiso 1 1 calc R
C6 C 0.9912(4) 0.9831(3) 0.8046(4) 0.0171(8) Uani 1 1 d .
H6 H 0.9223 1.0553 0.8256 0.021 Uiso 1 1 calc R
C7 C 1.0268(3) 0.6525(3) 0.8014(3) 0.0126(7) Uani 1 1 d .
C8 C 0.9128(4) 0.5073(3) 0.8455(3) 0.0131(7) Uani 1 1 d .
C9 C 1.0358(4) 0.4313(3) 0.8626(3) 0.0153(8) Uani 1 1 d .
C10 C 1.0510(4) 0.3069(3) 0.9062(4) 0.0202(8) Uani 1 1 d .
H10 H 1.1352 0.2563 0.9161 0.024 Uiso 1 1 calc R
C11 C 0.9410(4) 0.2587(3) 0.9347(4) 0.0223(9) Uani 1 1 d .
H11 H 0.9490 0.1742 0.9652 0.027 Uiso 1 1 calc R
C12 C 0.8174(4) 0.3336(3) 0.9188(4) 0.0201(8) Uani 1 1 d .
H12 H 0.7423 0.2991 0.9402 0.024 Uiso 1 1 calc R
C13 C 0.8023(4) 0.4569(3) 0.8728(3) 0.0160(7) Uani 1 1 d .
H13 H 0.7191 0.5062 0.8599 0.019 Uiso 1 1 calc R
C14 C 0.9982(4) 0.8387(3) 0.5373(3) 0.0154(7) Uani 1 1 d .
H14 H 0.9927 0.8983 0.5813 0.018 Uiso 1 1 calc R
C15 C 1.1054(4) 0.8190(3) 0.4329(4) 0.0200(8) Uani 1 1 d .
H15 H 1.1733 0.8631 0.4062 0.024 Uiso 1 1 calc R
C16 C 1.1115(4) 0.7339(4) 0.3684(4) 0.0209(8) Uani 1 1 d .
H16 H 1.1864 0.7159 0.2985 0.025 Uiso 1 1 calc R
C17 C 1.0085(4) 0.6751(3) 0.4057(4) 0.0205(8) Uani 1 1 d .
H17 H 1.0097 0.6197 0.3592 0.025 Uiso 1 1 calc R
C18 C 0.9028(4) 0.6971(3) 0.5117(3) 0.0147(7) Uani 1 1 d .
C19 C 0.7853(4) 0.6446(3) 0.5609(3) 0.0158(8) Uani 1 1 d .
C20 C 0.6947(4) 0.6785(3) 0.6733(3) 0.0131(7) Uani 1 1 d .
C21 C 0.5744(4) 0.6382(3) 0.7180(4) 0.0168(8) Uani 1 1 d .
H21 H 0.5087 0.6616 0.7910 0.020 Uiso 1 1 calc R
C22 C 0.5499(4) 0.5649(3) 0.6572(4) 0.0202(9) Uani 1 1 d .
H22 H 0.4683 0.5383 0.6902 0.024 Uiso 1 1 calc R
C23 C 0.6419(4) 0.5302(3) 0.5500(4) 0.0218(9) Uani 1 1 d .
H23 H 0.6245 0.4791 0.5100 0.026 Uiso 1 1 calc R
C24 C 0.7590(4) 0.5704(3) 0.5017(4) 0.0198(8) Uani 1 1 d .
H24 H 0.8224 0.5475 0.4276 0.024 Uiso 1 1 calc R
C25 C 0.6115(4) 0.7118(3) 1.0084(3) 0.0181(8) Uani 1 1 d .
H25 H 0.6864 0.6419 1.0057 0.022 Uiso 1 1 calc R
C26 C 0.5139(4) 0.7314(4) 1.1174(4) 0.0224(9) Uani 1 1 d .
H26 H 0.5210 0.6757 1.1885 0.027 Uiso 1 1 calc R
C27 C 0.4046(4) 0.8348(4) 1.1216(4) 0.0223(9) Uani 1 1 d .
H27 H 0.3371 0.8516 1.1960 0.027 Uiso 1 1 calc R
C28 C 0.3959(4) 0.9117(3) 1.0171(4) 0.0207(8) Uani 1 1 d .
H28 H 0.3211 0.9816 1.0189 0.025 Uiso 1 1 calc R
C29 C 0.4957(3) 0.8884(3) 0.9083(4) 0.0148(7) Uani 1 1 d .
C30 C 0.5033(3) 0.9651(3) 0.7917(4) 0.0151(7) Uani 1 1 d .
C31 C 0.6203(4) 0.9285(3) 0.6968(4) 0.0145(7) Uani 1 1 d .
C32 C 0.6322(4) 1.0013(3) 0.5839(4) 0.0197(8) Uani 1 1 d .
H32 H 0.7099 0.9782 0.5174 0.024 Uiso 1 1 calc R
C33 C 0.5314(4) 1.1069(4) 0.5679(4) 0.0271(10) Uani 1 1 d .
H33 H 0.5409 1.1552 0.4907 0.032 Uiso 1 1 calc R
C34 C 0.4169(4) 1.1427(4) 0.6637(4) 0.0281(10) Uani 1 1 d .
H34 H 0.3491 1.2156 0.6524 0.034 Uiso 1 1 calc R
C35 C 0.4024(4) 1.0716(3) 0.7753(4) 0.0227(9) Uani 1 1 d .
H35 H 0.3238 1.0950 0.8410 0.027 Uiso 1 1 calc R

loop_
_atom_site_aniso_label
_atom_site_aniso_U_11
_atom_site_aniso_U_22
_atom_site_aniso_U_33
_atom_site_aniso_U_23
_atom_site_aniso_U_13
_atom_site_aniso_U_12
Ir1 0.00913(8) 0.00564(7) 0.01608(8) -0.00383(5) -0.00555(6) 0.00051(5)
S1 0.0144(4) 0.0100(4) 0.0258(5) -0.0063(4) -0.0101(4) 0.0037(3)
O1 0.0088(12) 0.0104(12) 0.0288(15) -0.0111(11) -0.0058(11) -0.0006(10)
N1 0.0117(14) 0.0047(13) 0.0185(15) -0.0044(12) -0.0068(12) 0.0028(12)
N2 0.0135(15) 0.0077(14) 0.0148(15) -0.0008(12) -0.0059(12) -0.0011(12)
N3 0.0101(14) 0.0099(14) 0.0205(16) -0.0068(12) -0.0037(12) -0.0026(12)
C1 0.0129(17) 0.0117(17) 0.0147(17) -0.0029(14) -0.0048(14) -0.0026(14)
C2 0.0109(17) 0.0092(16) 0.0167(18) -0.0050(14) -0.0041(14) -0.0005(14)
C3 0.0139(18) 0.0136(18) 0.031(2) -0.0042(17) -0.0081(16) 0.0008(15)
C4 0.0145(19) 0.021(2) 0.037(2) -0.0076(18) -0.0082(17) -0.0069(16)
C5 0.022(2) 0.0162(19) 0.038(2) -0.0059(18) -0.0140(18) -0.0076(17)
C6 0.0171(18) 0.0113(17) 0.024(2) -0.0065(15) -0.0081(16) -0.0004(15)
C7 0.0126(17) 0.0091(16) 0.0149(17) -0.0075(14) -0.0046(14) 0.0037(14)
C8 0.0174(18) 0.0088(16) 0.0128(17) -0.0051(14) -0.0052(14) 0.0002(14)
C9 0.0191(19) 0.0092(16) 0.0180(19) -0.0057(14) -0.0066(15) 0.0000(15)
C10 0.023(2) 0.0101(17) 0.025(2) -0.0067(16) -0.0106(17) 0.0060(16)
C11 0.038(2) 0.0049(16) 0.025(2) -0.0039(15) -0.0137(18) -0.0012(16)
C12 0.030(2) 0.0146(18) 0.021(2) -0.0045(16) -0.0096(17) -0.0095(17)
C13 0.0203(19) 0.0127(17) 0.0175(18) -0.0033(15) -0.0078(15) -0.0042(15)
C14 0.0192(18) 0.0117(17) 0.0169(18) -0.0002(14) -0.0065(15) -0.0067(15)
C15 0.0182(19) 0.0180(19) 0.025(2) -0.0017(16) -0.0062(16) -0.0085(16)
C16 0.020(2) 0.0187(19) 0.021(2) -0.0054(17) -0.0034(16) -0.0030(17)
C17 0.025(2) 0.0140(18) 0.024(2) -0.0076(16) -0.0089(17) -0.0028(16)
C18 0.0187(18) 0.0092(16) 0.0185(19) -0.0034(14) -0.0100(15) -0.0008(15)
C19 0.0188(18) 0.0083(16) 0.0214(19) -0.0009(15) -0.0119(16) 0.0004(14)
C20 0.0153(18) 0.0069(15) 0.0206(19) -0.0020(14) -0.0118(15) 0.0000(14)
C21 0.0126(17) 0.0121(17) 0.028(2) -0.0053(16) -0.0085(16) -0.0017(15)
C22 0.0158(19) 0.0115(17) 0.039(2) -0.0047(17) -0.0151(18) -0.0022(15)
C23 0.025(2) 0.0119(18) 0.036(2) -0.0077(17) -0.0176(19) -0.0018(16)
C24 0.025(2) 0.0143(18) 0.023(2) -0.0081(16) -0.0105(17) -0.0014(16)
C25 0.0184(19) 0.0138(18) 0.022(2) -0.0080(16) -0.0051(16) -0.0014(15)
C26 0.025(2) 0.021(2) 0.024(2) -0.0075(17) -0.0041(17) -0.0100(17)
C27 0.018(2) 0.023(2) 0.027(2) -0.0169(18) 0.0062(17) -0.0114(17)
C28 0.0104(17) 0.0155(18) 0.038(2) -0.0133(17) -0.0028(16) -0.0031(15)
C29 0.0073(16) 0.0099(16) 0.030(2) -0.0108(15) -0.0046(15) -0.0014(14)
C30 0.0109(17) 0.0098(16) 0.030(2) -0.0081(15) -0.0100(15) -0.0015(14)
C31 0.0145(18) 0.0058(15) 0.028(2) -0.0071(15) -0.0117(16) 0.0000(14)
C32 0.023(2) 0.0114(17) 0.027(2) -0.0017(16) -0.0120(17) -0.0031(16)
C33 0.035(2) 0.0133(19) 0.039(3) 0.0003(18) -0.026(2) -0.0014(18)
C34 0.027(2) 0.0093(18) 0.053(3) -0.0086(19) -0.025(2) 0.0057(17)
C35 0.0163(19) 0.0120(18) 0.044(3) -0.0131(18) -0.0122(18) 0.0012(16)

loop_
_atom_type_symbol
_atom_type_description
_atom_type_scat_dispersion_real
_atom_type_scat_dispersion_imag
_atom_type_scat_source
C C 0.0033 0.0016 'International Tables Vol C Tables 4.2.6.8 and 6.1.1.4'
H H 0.0000 0.0000 'International Tables Vol C Tables 4.2.6.8 and 6.1.1.4'
N N 0.0061 0.0033 'International Tables Vol C Tables 4.2.6.8 and 6.1.1.4'
O O 0.0106 0.0060 'International Tables Vol C Tables 4.2.6.8 and 6.1.1.4'
S S 0.1246 0.1234 'International Tables Vol C Tables 4.2.6.8 and 6.1.1.4'
Ir Ir -1.4442 7.9887 'International Tables Vol C Tables 4.2.6.8 and 6.1.1.4'

loop_
_geom_angle_atom_site_label_1
_geom_angle_atom_site_label_2
_geom_angle_atom_site_label_3
_geom_angle
C20 Ir1 C31 89.50(14)
C20 Ir1 N3 98.77(14)
C31 Ir1 N3 80.75(14)
C20 Ir1 N2 80.07(14)
C31 Ir1 N2 96.54(14)
N3 Ir1 N2 177.09(10)
C20 Ir1 O1 178.57(12)
C31 Ir1 O1 90.02(12)
N3 Ir1 O1 82.48(11)
N2 Ir1 O1 98.65(11)
C20 Ir1 N1 97.81(12)
C31 Ir1 N1 172.66(12)
N3 Ir1 N1 97.47(11)
N2 Ir1 N1 85.35(11)
O1 Ir1 N1 82.67(10)
C9 S1 C7 90.53(17)
C1 O1 Ir1 123.9(2)
C7 N1 C8 112.0(3)
C7 N1 Ir1 119.7(2)
C8 N1 Ir1 127.9(2)
C14 N2 C18 119.3(3)
C14 N2 Ir1 125.0(3)
C18 N2 Ir1 115.5(2)
C25 N3 C29 119.3(3)
C25 N3 Ir1 125.3(2)
C29 N3 Ir1 115.0(2)
O1 C1 C2 124.8(3)
O1 C1 C6 118.2(3)
C2 C1 C6 117.0(3)
C3 C2 C1 118.9(3)
C3 C2 C7 119.5(3)
C1 C2 C7 121.3(3)
C4 C3 C2 122.7(3)
C4 C3 H3 118.7
C2 C3 H3 118.7
C3 C4 C5 118.7(3)
C3 C4 H4 120.7
C5 C4 H4 120.7
C6 C5 C4 120.5(4)
C6 C5 H5 119.8
C4 C5 H5 119.8
C5 C6 C1 121.9(3)
C5 C6 H6 119.1
C1 C6 H6 119.1
N1 C7 C2 128.5(3)
N1 C7 S1 113.3(3)
C2 C7 S1 118.0(2)
N1 C8 C13 125.9(3)
N1 C8 C9 114.6(3)
C13 C8 C9 119.4(3)
C10 C9 C8 121.7(4)
C10 C9 S1 128.6(3)
C8 C9 S1 109.5(3)
C11 C10 C9 118.5(3)
C11 C10 H10 120.8
C9 C10 H10 120.8
C10 C11 C12 120.5(3)
C10 C11 H11 119.8
C12 C11 H11 119.8
C13 C12 C11 121.5(4)
C13 C12 H12 119.3
C11 C12 H12 119.3
C12 C13 C8 118.5(3)
C12 C13 H13 120.8
C8 C13 H13 120.8
N2 C14 C15 122.3(4)
N2 C14 H14 118.9
C15 C14 H14 118.9
C16 C15 C14 118.5(4)
C16 C15 H15 120.7
C14 C15 H15 120.7
C15 C16 C17 119.8(4)
C15 C16 H16 120.1
C17 C16 H16 120.1
C16 C17 C18 119.8(4)
C16 C17 H17 120.1
C18 C17 H17 120.1
N2 C18 C17 120.0(3)
N2 C18 C19 113.8(3)
C17 C18 C19 126.2(3)
C24 C19 C20 121.5(3)
C24 C19 C18 123.6(4)
C20 C19 C18 114.8(3)
C21 C20 C19 116.2(3)
C21 C20 Ir1 129.2(3)
C19 C20 Ir1 114.7(3)
C22 C21 C20 121.3(4)
C22 C21 H21 119.4
C20 C21 H21 119.4
C23 C22 C21 121.2(4)
C23 C22 H22 119.4
C21 C22 H22 119.4
C24 C23 C22 119.2(4)
C24 C23 H23 120.4
C22 C23 H23 120.4
C23 C24 C19 120.5(4)
C23 C24 H24 119.8
C19 C24 H24 119.8
N3 C25 C26 122.6(3)
N3 C25 H25 118.7
C26 C25 H25 118.7
C25 C26 C27 118.7(4)
C25 C26 H26 120.6
C27 C26 H26 120.6
C28 C27 C26 119.1(4)
C28 C27 H27 120.4
C26 C27 H27 120.4
C27 C28 C29 120.6(3)
C27 C28 H28 119.7
C29 C28 H28 119.7
N3 C29 C28 119.7(3)
N3 C29 C30 113.7(3)
C28 C29 C30 126.5(3)
C35 C30 C31 121.4(4)
C35 C30 C29 122.5(3)
C31 C30 C29 116.1(3)
C30 C31 C32 117.7(3)
C30 C31 Ir1 114.1(3)
C32 C31 Ir1 128.1(3)
C33 C32 C31 120.7(4)
C33 C32 H32 119.6
C31 C32 H32 119.6
C34 C33 C32 120.7(4)
C34 C33 H33 119.6
C32 C33 H33 119.6
C35 C34 C33 119.5(4)
C35 C34 H34 120.2
C33 C34 H34 120.2
C34 C35 C30 120.0(4)
C34 C35 H35 120.0
C30 C35 H35 120.0

loop_
_geom_bond_atom_site_label_1
_geom_bond_atom_site_label_2
_geom_bond_distance
Ir1 C20 2.001(4)
Ir1 C31 2.010(3)
Ir1 N3 2.047(3)
Ir1 N2 2.053(3)
Ir1 O1 2.143(2)
Ir1 N1 2.204(3)
S1 C9 1.729(4)
S1 C7 1.762(3)
O1 C1 1.305(4)
N1 C7 1.327(4)
N1 C8 1.397(4)
N2 C14 1.347(5)
N2 C18 1.364(5)
N3 C25 1.341(5)
N3 C29 1.379(4)
C1 C2 1.420(5)
C1 C6 1.420(5)
C2 C3 1.410(5)
C2 C7 1.445(5)
C3 C4 1.363(5)
C3 H3 0.9500
C4 C5 1.399(5)
C4 H4 0.9500
C5 C6 1.374(5)
C5 H5 0.9500
C6 H6 0.9500
C8 C13 1.403(5)
C8 C9 1.407(5)
C9 C10 1.392(5)
C10 C11 1.379(6)
C10 H10 0.9500
C11 C12 1.403(5)
C11 H11 0.9500
C12 C13 1.386(5)
C12 H12 0.9500
C13 H13 0.9500
C14 C15 1.383(5)
C14 H14 0.9500
C15 C16 1.377(6)
C15 H15 0.9500
C16 C17 1.379(6)
C16 H16 0.9500
C17 C18 1.392(5)
C17 H17 0.9500
C18 C19 1.460(5)
C19 C24 1.398(5)
C19 C20 1.421(5)
C20 C21 1.407(5)
C21 C22 1.392(5)
C21 H21 0.9500
C22 C23 1.381(6)
C22 H22 0.9500
C23 C24 1.375(5)
C23 H23 0.9500
C24 H24 0.9500
C25 C26 1.377(5)
C25 H25 0.9500
C26 C27 1.395(6)
C26 H26 0.9500
C27 C28 1.370(6)
C27 H27 0.9500
C28 C29 1.391(5)
C28 H28 0.9500
C29 C30 1.458(5)
C30 C35 1.399(5)
C30 C31 1.400(5)
C31 C32 1.401(5)
C32 C33 1.391(5)
C32 H32 0.9500
C33 C34 1.389(6)
C33 H33 0.9500
C34 C35 1.378(6)
C34 H34 0.9500
C35 H35 0.9500

loop_
_geom_torsion_atom_site_label_1
_geom_torsion_atom_site_label_2
_geom_torsion_atom_site_label_3
_geom_torsion_atom_site_label_4
_geom_torsion
C20 Ir1 O1 C1 -67(4)
C31 Ir1 O1 C1 -137.6(3)
N3 Ir1 O1 C1 141.7(3)
N2 Ir1 O1 C1 -41.0(3)
N1 Ir1 O1 C1 43.2(3)
C20 Ir1 N1 C7 142.5(3)
C31 Ir1 N1 C7 -42.1(11)
N3 Ir1 N1 C7 -117.5(3)
N2 Ir1 N1 C7 63.2(3)
O1 Ir1 N1 C7 -36.1(3)
C20 Ir1 N1 C8 -29.7(3)
C31 Ir1 N1 C8 145.7(9)
N3 Ir1 N1 C8 70.3(3)
N2 Ir1 N1 C8 -109.0(3)
O1 Ir1 N1 C8 151.7(3)
C20 Ir1 N2 C14 174.8(3)
C31 Ir1 N2 C14 86.5(3)
N3 Ir1 N2 C14 108(2)
O1 Ir1 N2 C14 -4.5(3)
N1 Ir1 N2 C14 -86.4(3)
C20 Ir1 N2 C18 -10.3(2)
C31 Ir1 N2 C18 -98.6(2)
N3 Ir1 N2 C18 -77(2)
O1 Ir1 N2 C18 170.4(2)
N1 Ir1 N2 C18 88.5(2)
C20 Ir1 N3 C25 94.7(3)
C31 Ir1 N3 C25 -177.2(3)
N2 Ir1 N3 C25 161(2)
O1 Ir1 N3 C25 -86.0(3)
N1 Ir1 N3 C25 -4.4(3)
C20 Ir1 N3 C29 -93.1(3)
C31 Ir1 N3 C29 -5.0(2)
N2 Ir1 N3 C29 -27(2)
O1 Ir1 N3 C29 86.2(2)
N1 Ir1 N3 C29 167.8(2)
Ir1 O1 C1 C2 -27.0(5)
Ir1 O1 C1 C6 152.7(3)
O1 C1 C2 C3 174.0(4)
C6 C1 C2 C3 -5.8(5)
O1 C1 C2 C7 -12.8(5)
C6 C1 C2 C7 167.4(3)
C1 C2 C3 C4 1.3(6)
C7 C2 C3 C4 -172.0(4)
C2 C3 C4 C5 2.9(7)
C3 C4 C5 C6 -2.4(6)
C4 C5 C6 C1 -2.3(6)
O1 C1 C6 C5 -173.4(4)
C2 C1 C6 C5 6.3(6)
C8 N1 C7 C2 -171.0(3)
Ir1 N1 C7 C2 15.6(5)
C8 N1 C7 S1 3.3(4)
Ir1 N1 C7 S1 -170.09(15)
C3 C2 C7 N1 -168.5(4)
C1 C2 C7 N1 18.3(6)
C3 C2 C7 S1 17.4(5)
C1 C2 C7 S1 -155.8(3)
C9 S1 C7 N1 -2.5(3)
C9 S1 C7 C2 172.5(3)
C7 N1 C8 C13 173.4(4)
Ir1 N1 C8 C13 -13.9(5)
C7 N1 C8 C9 -2.6(5)
Ir1 N1 C8 C9 170.1(2)
N1 C8 C9 C10 176.3(3)
C13 C8 C9 C10 -0.1(6)
N1 C8 C9 S1 0.7(4)
C13 C8 C9 S1 -175.6(3)
C7 S1 C9 C10 -174.2(4)
C7 S1 C9 C8 0.9(3)
C8 C9 C10 C11 -1.0(6)
S1 C9 C10 C11 173.6(3)
C9 C10 C11 C12 0.6(6)
C10 C11 C12 C13 1.0(6)
C11 C12 C13 C8 -2.1(6)
N1 C8 C13 C12 -174.2(4)
C9 C8 C13 C12 1.6(6)
C18 N2 C14 C15 -4.8(5)
Ir1 N2 C14 C15 169.9(3)
N2 C14 C15 C16 1.1(5)
C14 C15 C16 C17 3.0(6)
C15 C16 C17 C18 -3.4(6)
C14 N2 C18 C17 4.3(5)
Ir1 N2 C18 C17 -170.9(3)
C14 N2 C18 C19 -174.3(3)
Ir1 N2 C18 C19 10.5(4)
C16 C17 C18 N2 -0.3(5)
C16 C17 C18 C19 178.2(3)
N2 C18 C19 C24 173.8(3)
C17 C18 C19 C24 -4.8(5)
N2 C18 C19 C20 -3.8(4)
C17 C18 C19 C20 177.6(3)
C24 C19 C20 C21 -3.1(5)
C18 C19 C20 C21 174.6(3)
C24 C19 C20 Ir1 177.6(3)
C18 C19 C20 Ir1 -4.7(4)
C31 Ir1 C20 C21 -74.6(3)
N3 Ir1 C20 C21 6.0(3)
N2 Ir1 C20 C21 -171.3(3)
O1 Ir1 C20 C21 -145(4)
N1 Ir1 C20 C21 104.8(3)
C31 Ir1 C20 C19 104.6(3)
N3 Ir1 C20 C19 -174.9(2)
N2 Ir1 C20 C19 7.8(2)
O1 Ir1 C20 C19 34(4)
N1 Ir1 C20 C19 -76.0(3)
C19 C20 C21 C22 2.8(5)
Ir1 C20 C21 C22 -178.1(3)
C20 C21 C22 C23 -0.8(5)
C21 C22 C23 C24 -0.9(6)
C22 C23 C24 C19 0.6(5)
C20 C19 C24 C23 1.5(5)
C18 C19 C24 C23 -176.0(3)
C29 N3 C25 C26 -0.8(6)
Ir1 N3 C25 C26 171.1(3)
N3 C25 C26 C27 -0.7(6)
C25 C26 C27 C28 1.6(6)
C26 C27 C28 C29 -1.0(6)
C25 N3 C29 C28 1.4(5)
Ir1 N3 C29 C28 -171.3(3)
C25 N3 C29 C30 178.0(3)
Ir1 N3 C29 C30 5.3(4)
C27 C28 C29 N3 -0.5(5)
C27 C28 C29 C30 -176.6(4)
N3 C29 C30 C35 179.9(3)
C28 C29 C30 C35 -3.8(6)
N3 C29 C30 C31 -2.2(5)
C28 C29 C30 C31 174.1(3)
C35 C30 C31 C32 -1.0(5)
C29 C30 C31 C32 -179.0(3)
C35 C30 C31 Ir1 176.0(3)
C29 C30 C31 Ir1 -2.0(4)
C20 Ir1 C31 C30 102.7(3)
N3 Ir1 C31 C30 3.7(3)
N2 Ir1 C31 C30 -177.4(3)
O1 Ir1 C31 C30 -78.7(3)
N1 Ir1 C31 C30 -72.8(10)
C20 Ir1 C31 C32 -80.7(3)
N3 Ir1 C31 C32 -179.7(4)
N2 Ir1 C31 C32 -0.8(4)
O1 Ir1 C31 C32 97.9(3)
N1 Ir1 C31 C32 103.8(10)
C30 C31 C32 C33 0.8(6)
Ir1 C31 C32 C33 -175.6(3)
C31 C32 C33 C34 0.1(6)
C32 C33 C34 C35 -0.9(6)
C33 C34 C35 C30 0.7(6)
C31 C30 C35 C34 0.2(6)
C29 C30 C35 C34 178.1(4)
